data_7123707
loop_
_publ_author_name
'Wang, Zhi-Qin'
'Tang, Xiaosheng'
'Yang, Zhao-Qi'
'yu, baoyi'
'Wang, Hua-Jing'
'Sang, Wei'
'Yuan, Ye'
'Chen, Cheng'
'Verpoort, Francis'

_publ_section_title
;
 Highly active bidentate N-heterocyclic carbene/ruthenium complexes
 performing dehydrogenative coupling of alcohols and hydroxides in open
 air
;
_journal_name_full 'Chemical Communications'
_journal_paper_doi 10.1039/C9CC03519B
_journal_year 2019
_chemical_formula_moiety 'C21 H25 I N2 Ru'
_chemical_formula_sum 'C21 H25 I N2 Ru'
_chemical_formula_weight 533.40
_chemical_melting_point 440.8(6)
_space_group_crystal_system orthorhombic
_space_group_IT_number 19
_space_group_name_Hall 'P 2ac 2ab'
_space_group_name_H-M_alt 'P 21 21 21'
_symmetry_space_group_name_Hall 'P 2ac 2ab'
_symmetry_space_group_name_H-M 'P 21 21 21'
_atom_sites_solution_hydrogens geom
_atom_sites_solution_primary dual
_audit_creation_date 2019-06-08
_audit_creation_method
;
Olex2 1.2-beta
(compiled 2018.05.29 svn.r3508 for OlexSys, GUI svn.r5506)
;
_audit_update_record
;
2019-06-14 deposited with the CCDC.    2019-06-20 downloaded from the CCDC.
;
_cell_angle_alpha 90
_cell_angle_beta 90
_cell_angle_gamma 90
_cell_formula_units_Z 16
_cell_length_a 14.9258(2)
_cell_length_b 19.4601(2)
_cell_length_c 27.9272(4)
_cell_measurement_reflns_used 13954
_cell_measurement_temperature 120.0(1)
_cell_measurement_theta_max 74.2590
_cell_measurement_theta_min 3.1420
_cell_volume 8111.67(18)
_computing_cell_refinement 'CrysAlisPro 1.171.39.33c (Rigaku OD, 2017)'
_computing_data_collection 'CrysAlisPro 1.171.39.33c (Rigaku OD, 2017)'
_computing_data_reduction 'CrysAlisPro 1.171.39.33c (Rigaku OD, 2017)'
_computing_molecular_graphics 'Olex2 (Dolomanov et al., 2009)'
_computing_publication_material 'Olex2 (Dolomanov et al., 2009)'
_computing_structure_refinement 'ShelXL (Sheldrick, 2015)'
_computing_structure_solution 'ShelXT (Sheldrick, 2015)'
_diffrn_ambient_environment N~2~
_diffrn_ambient_temperature 120.0(1)
_diffrn_detector 'CCD plate'
_diffrn_measured_fraction_theta_full 0.997
_diffrn_measured_fraction_theta_max 0.972
_diffrn_measurement_details
;
List of Runs (angles in degrees, time in seconds):

  # Type    Start    End  Width  t~exp~   \w     \q     \k     \f   Frames
#--------------------------------------------------------------------------
  1  \w    -29.00  33.00   0.50    0.50    --    0.00  57.00 120.00  124
  2  \w    -88.00 -26.00   0.50    0.50    --    0.00 -38.00  90.00  124
  3  \w     39.00  65.00   0.50    0.50    --    0.00  57.00 120.00   52
  4  \w     69.00 121.00   0.50    3.50    --   95.80 -77.00  30.00  104
  5  \w     19.00 119.00   0.50    3.50    --   95.80 -61.00-150.00  200
  6  \w     61.00 179.00   0.50    3.50    --   95.80  30.00  90.00  236
  7  \w     65.00 103.00   0.50    3.50    --   95.80  61.00-180.00   76
  8  \w     84.00 124.00   0.50    3.50    --   95.80 -45.00  90.00   80
  9  \w     31.00  63.00   0.50    3.50    --   95.80 -45.00  90.00   64
;
_diffrn_measurement_device 'four-circle diffractometer'
_diffrn_measurement_device_type 'XtaLAB AFC12 (RINC): Kappa single'
_diffrn_measurement_method '\w scans'
_diffrn_orient_matrix_type 'CrysAlisPro convention (1999,Acta A55,543-557)'
_diffrn_orient_matrix_UB_11 -0.0247334000
_diffrn_orient_matrix_UB_12 -0.0628174000
_diffrn_orient_matrix_UB_13 0.0308228000
_diffrn_orient_matrix_UB_21 0.0232260000
_diffrn_orient_matrix_UB_22 -0.0479332000
_diffrn_orient_matrix_UB_23 -0.0420494000
_diffrn_orient_matrix_UB_31 0.0976169000
_diffrn_orient_matrix_UB_32 -0.0044398000
_diffrn_orient_matrix_UB_33 0.0178784000
_diffrn_radiation_monochromator mirror
_diffrn_radiation_probe x-ray
_diffrn_radiation_type CuK\a
_diffrn_radiation_wavelength 1.54184
_diffrn_reflns_av_R_equivalents 0.0406
_diffrn_reflns_av_unetI/netI 0.0551
_diffrn_reflns_Laue_measured_fraction_full 0.997
_diffrn_reflns_Laue_measured_fraction_max 0.972
_diffrn_reflns_limit_h_max 18
_diffrn_reflns_limit_h_min -17
_diffrn_reflns_limit_k_max 23
_diffrn_reflns_limit_k_min -19
_diffrn_reflns_limit_l_max 34
_diffrn_reflns_limit_l_min -30
_diffrn_reflns_number 31417
_diffrn_reflns_point_group_measured_fraction_full 0.937
_diffrn_reflns_point_group_measured_fraction_max 0.894
_diffrn_reflns_theta_full 67.684
_diffrn_reflns_theta_max 74.386
_diffrn_reflns_theta_min 2.768
_diffrn_source 'Rotating-anode X-ray tube (dual wavelength)'
_diffrn_source_type 'Rigaku (Cu) X-ray DW Source'
_exptl_absorpt_coefficient_mu 18.236
_exptl_absorpt_correction_T_max 1.00000
_exptl_absorpt_correction_T_min 0.40590
_exptl_absorpt_correction_type multi-scan
_exptl_absorpt_process_details
;
CrysAlisPro 1.171.39.33c (Rigaku Oxford Diffraction, 2017)
Empirical absorption correction using spherical harmonics,
 implemented in SCALE3 ABSPACK scaling algorithm.
;
_exptl_crystal_colour orange
_exptl_crystal_colour_primary brown
_exptl_crystal_density_diffrn 1.747
_exptl_crystal_description block
_exptl_crystal_F_000 4192
_exptl_crystal_recrystallization_method 'Re-crystallisation from solvent: CDCl3/n-pentane'
_exptl_crystal_size_max 0.22
_exptl_crystal_size_mid 0.12
_exptl_crystal_size_min 0.1
_refine_diff_density_max 1.301
_refine_diff_density_min -1.243
_refine_diff_density_rms 0.132
_refine_ls_abs_structure_details
;
 Flack x determined using 5105 quotients [(I+)-(I-)]/[(I+)+(I-)]
 (Parsons, Flack and Wagner, Acta Cryst. B69 (2013) 249-259).
;
_refine_ls_abs_structure_Flack -0.009(4)
_refine_ls_extinction_method none
_refine_ls_goodness_of_fit_ref 1.065
_refine_ls_hydrogen_treatment constr
_refine_ls_matrix_type full
_refine_ls_number_parameters 921
_refine_ls_number_reflns 14816
_refine_ls_number_restraints 0
_refine_ls_restrained_S_all 1.065
_refine_ls_R_factor_all 0.0425
_refine_ls_R_factor_gt 0.0381
_refine_ls_shift/su_max 0.001
_refine_ls_shift/su_mean 0.000
_refine_ls_structure_factor_coef Fsqd
_refine_ls_weighting_details 'w=1/[\s^2^(Fo^2^)+(0.0523P)^2^+7.4653P] where P=(Fo^2^+2Fc^2^)/3'
_refine_ls_weighting_scheme calc
_refine_ls_wR_factor_gt 0.0995
_refine_ls_wR_factor_ref 0.1016
_reflns_Friedel_coverage 0.687
_reflns_Friedel_fraction_full 0.864
_reflns_Friedel_fraction_max 0.800
_reflns_number_gt 13511
_reflns_number_total 14816
_reflns_threshold_expression 'I > 2\s(I)'
_cod_data_source_file c9cc03519b2.cif
_cod_data_source_block chen-wzq-166
_cod_depositor_comments
;
The following automatic conversions were performed:

'_chemical_melting_point' value '440.15-441.35' was changed to
'440.8(6)' - the average value was taken and precision was estimated.

Automatic conversion script
Id: cif_fix_values 4973 2017-02-22 13:04:09Z antanas 
;
_cod_database_code 7123707
_shelx_shelxl_version_number 2014/7
_shelx_space_group_comment
;
The symmetry employed for this shelxl refinement is uniquely defined
by the following loop, which should always be used as a source of
symmetry information in preference to the above space-group names.
They are only intended as comments.
;
_shelx_estimated_absorpt_t_max 0.263
_shelx_estimated_absorpt_t_min 0.108
_reflns_odcompleteness_completeness 99.77
_reflns_odcompleteness_iscentric 1
_reflns_odcompleteness_theta 66.97
_olex2_refinement_description
;
1. Fixed Uiso
 At 1.2 times of:
  All C(H) groups
 At 1.5 times of:
  All C(H,H,H) groups
2.a Ternary CH refined with riding coordinates:
 C9(H9), C8A(H8AA), C8B(H8BA), C8C(H8CA)
2.b Aromatic/amide H refined with riding coordinates:
 C2(H2), C3(H3), C5(H5), C6(H6), C13(H13), C14(H14), C16(H16), C17(H17),
 C19(H19), C2A(H2A), C3A(H3A), C5A(H5A), C6A(H6A), C13A(H13A), C14A(H14A),
 C16A(H16A), C17A(H17A), C19A(H19A), C2B(H2B), C3B(H3B), C5B(H5B), C6B(H6B),
 C13B(H13B), C14B(H14B), C16B(H16B), C17B(H17B), C19B(H19B), C2C(H2C), C3C(H3C),
  C5C(H5C), C6C(H6C), C13C(H13C), C14C(H14C), C16C(H16C), C17C(H17C), C19C(H19C)
2.c Idealised Me refined as rotating group:
 C7(H7A,H7B,H7C), C8(H8A,H8B,H8C), C10(H10A,H10B,H10C), C12(H12A,H12B,H12C),
 C21(H21A,H21B,H21C), C7A(H7AA,H7AB,H7AC), C9A(H9AA,H9AB,H9AC), C10A(H10D,H10E,
 H10F), C12A(H12D,H12E,H12F), C21A(H21D,H21E,H21F), C7B(H7BA,H7BB,H7BC),
 C9B(H9BA,H9BB,H9BC), C10B(H10G,H10H,H10I), C12B(H12G,H12H,H12I), C21B(H21G,
 H21H,H21I), C7C(H7CA,H7CB,H7CC), C9C(H9CA,H9CB,H9CC), C10C(H10J,H10K,H10L),
 C12C(H12J,H12K,H12L), C21C(H21J,H21K,H21L)
;
_olex2_submission_special_instructions 'No special instructions were received'
_oxdiff_exptl_absorpt_empirical_details
;
Empirical correction (ABSPACK) includes:
- Absorption correction using spherical harmonics
- Frame scaling
;
_oxdiff_exptl_absorpt_empirical_full_max 2.098
_oxdiff_exptl_absorpt_empirical_full_min 0.618

loop_
_space_group_symop_operation_xyz
'x, y, z'
'-x+1/2, -y, z+1/2'
'-x, y+1/2, -z+1/2'
'x+1/2, -y+1/2, -z'

loop_
_atom_site_label
_atom_site_type_symbol
_atom_site_fract_x
_atom_site_fract_y
_atom_site_fract_z
_atom_site_U_iso_or_equiv
_atom_site_adp_type
_atom_site_occupancy
_atom_site_site_symmetry_order
_atom_site_calc_flag
_atom_site_refinement_flags_posn
I1 I 1.06295(4) 0.46157(3) 0.41654(2) 0.02914(14) Uani 1 1 d .
Ru1 Ru 0.93239(5) 0.37685(4) 0.38302(2) 0.02305(15) Uani 1 1 d .
N1 N 0.8460(5) 0.3990(4) 0.4842(3) 0.0274(17) Uani 1 1 d .
N2 N 0.9463(6) 0.3202(4) 0.4798(3) 0.0282(17) Uani 1 1 d .
C1 C 0.8855(7) 0.4578(5) 0.3282(3) 0.032(2) Uani 1 1 d .
C2 C 0.8109(6) 0.4328(5) 0.3516(3) 0.028(2) Uani 1 1 d .
H2 H 0.7685 0.4641 0.3645 0.033 Uiso 1 1 calc R
C3 C 0.7963(6) 0.3596(5) 0.3568(4) 0.026(2) Uani 1 1 d .
H3 H 0.7471 0.3435 0.3753 0.031 Uiso 1 1 calc R
C4 C 0.8538(6) 0.3125(5) 0.3350(3) 0.025(2) Uani 1 1 d .
C5 C 0.9270(7) 0.3391(5) 0.3075(3) 0.030(2) Uani 1 1 d .
H5 H 0.9645 0.3083 0.2904 0.036 Uiso 1 1 calc R
C6 C 0.9443(7) 0.4098(6) 0.3053(3) 0.032(2) Uani 1 1 d .
H6 H 0.9955 0.4260 0.2885 0.038 Uiso 1 1 calc R
C7 C 0.9064(8) 0.5334(6) 0.3274(4) 0.044(3) Uani 1 1 d .
H7A H 0.8768 0.5560 0.3545 0.065 Uiso 1 1 calc GR
H7B H 0.8847 0.5534 0.2973 0.065 Uiso 1 1 calc GR
H7C H 0.9713 0.5401 0.3298 0.065 Uiso 1 1 calc GR
C8 C 0.7954(8) 0.2116(6) 0.3836(4) 0.041(3) Uani 1 1 d .
H8A H 0.8319 0.2276 0.4106 0.061 Uiso 1 1 calc GR
H8B H 0.7919 0.1613 0.3842 0.061 Uiso 1 1 calc GR
H8C H 0.7350 0.2310 0.3862 0.061 Uiso 1 1 calc GR
C9 C 0.8376(8) 0.2346(5) 0.3372(4) 0.036(2) Uani 1 1 d .
H9 H 0.8973 0.2114 0.3345 0.044 Uiso 1 1 calc R
C10 C 0.7823(10) 0.2135(6) 0.2938(5) 0.055(4) Uani 1 1 d .
H10A H 0.7251 0.2383 0.2941 0.083 Uiso 1 1 calc GR
H10B H 0.7710 0.1639 0.2949 0.083 Uiso 1 1 calc GR
H10C H 0.8152 0.2248 0.2644 0.083 Uiso 1 1 calc GR
C11 C 0.9009(7) 0.3665(5) 0.4528(3) 0.027(2) Uani 1 1 d .
C12 C 0.7827(8) 0.4528(6) 0.4724(4) 0.040(3) Uani 1 1 d .
H12A H 0.8117 0.4868 0.4517 0.060 Uiso 1 1 calc GR
H12B H 0.7622 0.4751 0.5019 0.060 Uiso 1 1 calc GR
H12C H 0.7312 0.4328 0.4556 0.060 Uiso 1 1 calc GR
C13 C 0.8591(7) 0.3737(6) 0.5299(3) 0.034(2) Uani 1 1 d .
H13 H 0.8290 0.3884 0.5580 0.040 Uiso 1 1 calc R
C14 C 0.9222(7) 0.3244(6) 0.5274(3) 0.033(2) Uani 1 1 d .
H14 H 0.9454 0.2979 0.5532 0.039 Uiso 1 1 calc R
C15 C 1.0096(6) 0.2794(5) 0.4540(3) 0.027(2) Uani 1 1 d .
C16 C 1.0599(7) 0.2286(5) 0.4759(4) 0.033(2) Uani 1 1 d .
H16 H 1.0545 0.2197 0.5092 0.040 Uiso 1 1 calc R
C17 C 1.1185(7) 0.1910(5) 0.4475(4) 0.038(3) Uani 1 1 d .
H17 H 1.1532 0.1552 0.4613 0.046 Uiso 1 1 calc R
C18 C 1.1268(6) 0.2058(5) 0.3983(4) 0.029(2) Uani 1 1 d .
C19 C 1.0739(7) 0.2595(5) 0.3789(4) 0.030(2) Uani 1 1 d .
H19 H 1.0794 0.2697 0.3458 0.036 Uiso 1 1 calc R
C20 C 1.0147(6) 0.2977(5) 0.4061(4) 0.028(2) Uani 1 1 d .
C21 C 1.1891(8) 0.1655(6) 0.3678(4) 0.043(3) Uani 1 1 d .
H21A H 1.1743 0.1729 0.3340 0.065 Uiso 1 1 calc GR
H21B H 1.1834 0.1166 0.3755 0.065 Uiso 1 1 calc GR
H21C H 1.2508 0.1804 0.3738 0.065 Uiso 1 1 calc GR
I1A I 0.69120(4) 0.53753(3) 0.59055(2) 0.03043(14) Uani 1 1 d .
Ru1A Ru 0.81868(5) 0.62508(4) 0.62309(3) 0.02522(15) Uani 1 1 d .
N1A N 0.9107(6) 0.5971(5) 0.5241(3) 0.0312(18) Uani 1 1 d .
N2A N 0.8108(6) 0.6765(4) 0.5248(3) 0.0295(18) Uani 1 1 d .
C1A C 0.8574(8) 0.5512(6) 0.6842(4) 0.041(3) Uani 1 1 d .
C2A C 0.8021(8) 0.6048(7) 0.7024(4) 0.041(3) Uani 1 1 d .
H2A H 0.7494 0.5935 0.7198 0.049 Uiso 1 1 calc R
C3A C 0.8236(8) 0.6726(6) 0.6953(3) 0.039(3) Uani 1 1 d .
H3A H 0.7874 0.7070 0.7097 0.046 Uiso 1 1 calc R
C4A C 0.8993(7) 0.6934(6) 0.6666(4) 0.033(2) Uani 1 1 d .
C5A C 0.9561(6) 0.6394(6) 0.6491(4) 0.033(2) Uani 1 1 d .
H5A H 1.0079 0.6500 0.6307 0.039 Uiso 1 1 calc R
C6A C 0.9341(8) 0.5699(6) 0.6594(4) 0.036(2) Uani 1 1 d .
H6A H 0.9736 0.5347 0.6490 0.043 Uiso 1 1 calc R
C7A C 0.8332(10) 0.4771(7) 0.6921(5) 0.063(4) Uani 1 1 d .
H7AA H 0.7682 0.4715 0.6892 0.094 Uiso 1 1 calc GR
H7AB H 0.8524 0.4630 0.7241 0.094 Uiso 1 1 calc GR
H7AC H 0.8632 0.4486 0.6680 0.094 Uiso 1 1 calc GR
C8A C 0.9188(8) 0.7696(6) 0.6596(4) 0.043(3) Uani 1 1 d .
H8AA H 0.8602 0.7945 0.6603 0.051 Uiso 1 1 calc R
C9A C 0.9628(8) 0.7849(6) 0.6122(5) 0.047(3) Uani 1 1 d .
H9AA H 1.0217 0.7626 0.6109 0.071 Uiso 1 1 calc GR
H9AB H 0.9702 0.8347 0.6086 0.071 Uiso 1 1 calc GR
H9AC H 0.9252 0.7674 0.5861 0.071 Uiso 1 1 calc GR
C10A C 0.9742(10) 0.7953(7) 0.7017(5) 0.059(4) Uani 1 1 d .
H10D H 0.9440 0.7834 0.7317 0.088 Uiso 1 1 calc GR
H10E H 0.9808 0.8453 0.6995 0.088 Uiso 1 1 calc GR
H10F H 1.0335 0.7737 0.7009 0.088 Uiso 1 1 calc GR
C11A C 0.8548(6) 0.6300(5) 0.5531(3) 0.0254(19) Uani 1 1 d .
C12A C 0.9736(8) 0.5437(6) 0.5384(4) 0.043(3) Uani 1 1 d .
H12D H 1.0283 0.5650 0.5509 0.064 Uiso 1 1 calc GR
H12E H 0.9886 0.5152 0.5105 0.064 Uiso 1 1 calc GR
H12F H 0.9464 0.5149 0.5632 0.064 Uiso 1 1 calc GR
C13A C 0.9018(8) 0.6216(6) 0.4772(4) 0.036(2) Uani 1 1 d .
H13A H 0.9344 0.6062 0.4500 0.043 Uiso 1 1 calc R
C14A C 0.8392(7) 0.6705(6) 0.4776(3) 0.033(2) Uani 1 1 d .
H14A H 0.8182 0.6962 0.4510 0.039 Uiso 1 1 calc R
C15A C 0.7466(6) 0.7182(5) 0.5475(4) 0.028(2) Uani 1 1 d .
C16A C 0.6980(7) 0.7689(5) 0.5245(4) 0.033(2) Uani 1 1 d .
H16A H 0.7052 0.7771 0.4911 0.039 Uiso 1 1 calc R
C17A C 0.6390(7) 0.8073(6) 0.5514(4) 0.038(2) Uani 1 1 d .
H17A H 0.6068 0.8435 0.5365 0.046 Uiso 1 1 calc R
C18A C 0.6254(7) 0.7945(5) 0.5997(4) 0.038(2) Uani 1 1 d .
C19A C 0.6746(6) 0.7423(5) 0.6215(3) 0.0255(19) Uani 1 1 d .
H19A H 0.6650 0.7332 0.6546 0.031 Uiso 1 1 calc R
C20A C 0.7373(6) 0.7029(5) 0.5966(3) 0.0254(19) Uani 1 1 d .
C21A C 0.5582(8) 0.8364(5) 0.6282(4) 0.039(2) Uani 1 1 d .
H21D H 0.5603 0.8844 0.6177 0.059 Uiso 1 1 calc GR
H21E H 0.5731 0.8339 0.6623 0.059 Uiso 1 1 calc GR
H21F H 0.4979 0.8180 0.6230 0.059 Uiso 1 1 calc GR
I1B I 0.54525(4) 0.30173(3) 0.37237(2) 0.03136(14) Uani 1 1 d .
Ru1B Ru 0.41951(5) 0.39902(4) 0.35543(2) 0.02226(15) Uani 1 1 d .
N1B N 0.3607(6) 0.3719(5) 0.4619(3) 0.0293(18) Uani 1 1 d .
N2B N 0.4671(6) 0.4453(4) 0.4513(3) 0.0295(18) Uani 1 1 d .
C1B C 0.3507(8) 0.3292(5) 0.3001(3) 0.032(2) Uani 1 1 d .
C2B C 0.2878(6) 0.3520(5) 0.3314(3) 0.027(2) Uani 1 1 d .
H2B H 0.2485 0.3197 0.3458 0.033 Uiso 1 1 calc R
C3B C 0.2788(6) 0.4234(5) 0.3434(3) 0.0227(19) Uani 1 1 d .
H3B H 0.2372 0.4372 0.3673 0.027 Uiso 1 1 calc R
C4B C 0.3316(6) 0.4734(5) 0.3198(3) 0.0241(19) Uani 1 1 d .
C5B C 0.3954(7) 0.4491(6) 0.2855(3) 0.031(2) Uani 1 1 d .
H5B H 0.4311 0.4817 0.2689 0.037 Uiso 1 1 calc R
C6B C 0.4073(7) 0.3791(6) 0.2756(3) 0.033(2) Uani 1 1 d .
H6B H 0.4514 0.3644 0.2533 0.039 Uiso 1 1 calc R
C7B C 0.3626(8) 0.2550(6) 0.2877(4) 0.038(2) Uani 1 1 d .
H7BA H 0.4265 0.2451 0.2835 0.057 Uiso 1 1 calc GR
H7BB H 0.3306 0.2448 0.2579 0.057 Uiso 1 1 calc GR
H7BC H 0.3386 0.2265 0.3136 0.057 Uiso 1 1 calc GR
C8B C 0.3218(7) 0.5492(5) 0.3304(3) 0.0263(19) Uani 1 1 d .
H8BA H 0.3802 0.5718 0.3225 0.032 Uiso 1 1 calc R
C9B C 0.2501(8) 0.5809(5) 0.2977(4) 0.038(3) Uani 1 1 d .
H9BA H 0.1928 0.5575 0.3030 0.057 Uiso 1 1 calc GR
H9BB H 0.2682 0.5755 0.2642 0.057 Uiso 1 1 calc GR
H9BC H 0.2436 0.6298 0.3051 0.057 Uiso 1 1 calc GR
C10B C 0.3008(7) 0.5649(5) 0.3830(3) 0.030(2) Uani 1 1 d .
H10G H 0.2946 0.6146 0.3874 0.045 Uiso 1 1 calc GR
H10H H 0.3496 0.5478 0.4033 0.045 Uiso 1 1 calc GR
H10I H 0.2447 0.5421 0.3921 0.045 Uiso 1 1 calc GR
C11B C 0.4080(6) 0.4037(5) 0.4275(3) 0.026(2) Uani 1 1 d .
C12B C 0.2879(8) 0.3238(6) 0.4548(4) 0.038(3) Uani 1 1 d .
H12G H 0.2315 0.3491 0.4513 0.058 Uiso 1 1 calc GR
H12H H 0.2840 0.2929 0.4824 0.058 Uiso 1 1 calc GR
H12I H 0.2991 0.2968 0.4257 0.058 Uiso 1 1 calc GR
C13B C 0.3899(9) 0.3945(6) 0.5072(4) 0.041(3) Uani 1 1 d .
H13B H 0.3667 0.3798 0.5372 0.049 Uiso 1 1 calc R
C14B C 0.4556(8) 0.4402(6) 0.5009(4) 0.036(2) Uani 1 1 d .
H14B H 0.4877 0.4642 0.5250 0.043 Uiso 1 1 calc R
C15B C 0.5250(7) 0.4853(5) 0.4232(4) 0.030(2) Uani 1 1 d .
C16B C 0.5842(7) 0.5348(6) 0.4413(4) 0.038(2) Uani 1 1 d .
H16B H 0.5892 0.5427 0.4748 0.046 Uiso 1 1 calc R
C17B C 0.6346(7) 0.5714(5) 0.4092(5) 0.042(3) Uani 1 1 d .
H17B H 0.6743 0.6057 0.4209 0.050 Uiso 1 1 calc R
C18B C 0.6297(7) 0.5600(5) 0.3603(5) 0.039(3) Uani 1 1 d .
C19B C 0.5702(7) 0.5096(5) 0.3436(4) 0.033(2) Uani 1 1 d .
H19B H 0.5669 0.5010 0.3101 0.040 Uiso 1 1 calc R
C20B C 0.5156(6) 0.4714(5) 0.3745(4) 0.0271(19) Uani 1 1 d .
C21B C 0.6841(9) 0.6014(6) 0.3250(5) 0.050(3) Uani 1 1 d .
H21G H 0.6440 0.6310 0.3063 0.076 Uiso 1 1 calc GR
H21H H 0.7161 0.5703 0.3034 0.076 Uiso 1 1 calc GR
H21I H 0.7274 0.6299 0.3423 0.076 Uiso 1 1 calc GR
I1C I 0.21319(4) 0.70084(3) 0.62871(2) 0.03259(15) Uani 1 1 d .
Ru1C Ru 0.33735(5) 0.60383(4) 0.64916(2) 0.02300(15) Uani 1 1 d .
N1C N 0.4008(6) 0.6296(4) 0.5432(3) 0.0277(17) Uani 1 1 d .
N2C N 0.2947(5) 0.5557(4) 0.5527(3) 0.0267(17) Uani 1 1 d .
C1C C 0.4021(7) 0.6739(5) 0.7067(3) 0.027(2) Uani 1 1 d .
C2C C 0.4692(6) 0.6509(5) 0.6754(3) 0.027(2) Uani 1 1 d .
H2C H 0.5101 0.6828 0.6618 0.032 Uiso 1 1 calc R
C3C C 0.4764(6) 0.5792(5) 0.6637(3) 0.0236(19) Uani 1 1 d .
H3C H 0.5189 0.5650 0.6404 0.028 Uiso 1 1 calc R
C4C C 0.4210(6) 0.5287(5) 0.6862(3) 0.0226(18) Uani 1 1 d .
C5C C 0.3560(7) 0.5537(5) 0.7199(3) 0.030(2) Uani 1 1 d .
H5C H 0.3191 0.5219 0.7366 0.036 Uiso 1 1 calc R
C6C C 0.3461(7) 0.6238(6) 0.7285(3) 0.030(2) Uani 1 1 d .
H6C H 0.3002 0.6387 0.7497 0.036 Uiso 1 1 calc R
C7C C 0.3892(8) 0.7492(6) 0.7171(4) 0.043(3) Uani 1 1 d .
H7CA H 0.4270 0.7763 0.6955 0.064 Uiso 1 1 calc GR
H7CB H 0.4059 0.7587 0.7504 0.064 Uiso 1 1 calc GR
H7CC H 0.3262 0.7614 0.7121 0.064 Uiso 1 1 calc GR
C8C C 0.4300(8) 0.4523(5) 0.6766(3) 0.034(2) Uani 1 1 d .
H8CA H 0.3695 0.4313 0.6813 0.041 Uiso 1 1 calc R
C9C C 0.4926(10) 0.4198(7) 0.7132(5) 0.054(3) Uani 1 1 d .
H9CA H 0.5529 0.4390 0.7095 0.081 Uiso 1 1 calc GR
H9CB H 0.4946 0.3700 0.7082 0.081 Uiso 1 1 calc GR
H9CC H 0.4706 0.4295 0.7456 0.081 Uiso 1 1 calc GR
C10C C 0.4586(7) 0.4368(5) 0.6266(4) 0.035(2) Uani 1 1 d .
H10J H 0.4153 0.4565 0.6041 0.052 Uiso 1 1 calc GR
H10K H 0.4614 0.3869 0.6221 0.052 Uiso 1 1 calc GR
H10L H 0.5179 0.4568 0.6208 0.052 Uiso 1 1 calc GR
C11C C 0.3504(6) 0.5985(5) 0.5774(3) 0.0245(19) Uani 1 1 d .
C12C C 0.4728(8) 0.6790(6) 0.5515(4) 0.038(2) Uani 1 1 d .
H12J H 0.4553 0.7105 0.5773 0.057 Uiso 1 1 calc GR
H12K H 0.4840 0.7052 0.5222 0.057 Uiso 1 1 calc GR
H12L H 0.5274 0.6545 0.5608 0.057 Uiso 1 1 calc GR
C13C C 0.3728(8) 0.6070(6) 0.4980(3) 0.034(2) Uani 1 1 d .
H13C H 0.3968 0.6213 0.4681 0.041 Uiso 1 1 calc R
C14C C 0.3067(8) 0.5622(5) 0.5042(3) 0.032(2) Uani 1 1 d .
H14C H 0.2742 0.5390 0.4798 0.039 Uiso 1 1 calc R
C15C C 0.2354(7) 0.5167(5) 0.5809(3) 0.029(2) Uani 1 1 d .
C16C C 0.1788(7) 0.4673(6) 0.5617(4) 0.034(2) Uani 1 1 d .
H16C H 0.1768 0.4594 0.5281 0.041 Uiso 1 1 calc R
C17C C 0.1246(7) 0.4294(5) 0.5932(4) 0.036(2) Uani 1 1 d .
H17C H 0.0864 0.3944 0.5811 0.044 Uiso 1 1 calc R
C18C C 0.1268(7) 0.4431(5) 0.6417(4) 0.034(2) Uani 1 1 d .
C19C C 0.1845(7) 0.4944(5) 0.6590(4) 0.031(2) Uani 1 1 d .
H19C H 0.1842 0.5041 0.6923 0.037 Uiso 1 1 calc R
C20C C 0.2419(7) 0.5316(5) 0.6297(3) 0.031(2) Uani 1 1 d .
C21C C 0.0694(9) 0.4015(6) 0.6760(5) 0.047(3) Uani 1 1 d .
H21J H 0.1062 0.3660 0.6913 0.071 Uiso 1 1 calc GR
H21K H 0.0203 0.3797 0.6583 0.071 Uiso 1 1 calc GR
H21L H 0.0447 0.4320 0.7006 0.071 Uiso 1 1 calc GR

loop_
_atom_site_aniso_label
_atom_site_aniso_U_11
_atom_site_aniso_U_22
_atom_site_aniso_U_33
_atom_site_aniso_U_23
_atom_site_aniso_U_13
_atom_site_aniso_U_12
I1 0.0250(3) 0.0241(3) 0.0383(3) -0.0031(2) 0.0045(3) -0.0024(2)
Ru1 0.0217(3) 0.0203(3) 0.0271(3) 0.0012(3) 0.0026(3) 0.0004(3)
N1 0.024(4) 0.028(4) 0.031(4) -0.002(3) 0.009(3) 0.000(3)
N2 0.029(4) 0.032(4) 0.023(4) 0.002(3) 0.001(3) 0.001(4)
C1 0.038(6) 0.029(5) 0.031(5) 0.011(4) -0.005(4) 0.001(4)
C2 0.021(5) 0.026(5) 0.037(5) 0.002(4) -0.003(4) 0.010(4)
C3 0.010(4) 0.026(5) 0.043(5) 0.003(4) -0.011(4) -0.001(3)
C4 0.026(5) 0.017(4) 0.032(5) -0.005(4) -0.014(4) -0.004(4)
C5 0.030(5) 0.035(5) 0.025(4) -0.001(4) -0.002(4) 0.012(4)
C6 0.035(5) 0.042(6) 0.018(4) 0.012(4) 0.006(4) 0.000(5)
C7 0.046(7) 0.036(6) 0.048(6) 0.014(5) 0.002(5) -0.005(5)
C8 0.038(6) 0.025(5) 0.059(7) 0.005(5) -0.016(5) -0.007(4)
C9 0.044(6) 0.022(5) 0.043(6) 0.003(4) -0.016(5) 0.004(4)
C10 0.075(9) 0.030(6) 0.061(8) -0.009(6) -0.036(7) -0.001(6)
C11 0.024(5) 0.027(5) 0.030(5) 0.001(4) 0.003(4) -0.007(4)
C12 0.041(6) 0.044(6) 0.034(5) -0.007(5) 0.005(5) 0.016(5)
C13 0.029(5) 0.044(6) 0.028(5) 0.001(4) 0.009(4) -0.005(5)
C14 0.031(5) 0.041(6) 0.026(4) 0.007(4) -0.004(4) -0.012(5)
C15 0.022(5) 0.025(5) 0.035(5) 0.002(4) 0.003(4) -0.008(4)
C16 0.028(5) 0.033(5) 0.039(5) 0.006(4) 0.001(4) -0.007(4)
C17 0.033(6) 0.024(5) 0.058(7) 0.012(5) -0.003(5) 0.003(4)
C18 0.025(5) 0.025(5) 0.037(5) 0.000(4) 0.008(4) 0.004(4)
C19 0.029(5) 0.020(4) 0.040(5) -0.002(4) -0.002(4) 0.001(4)
C20 0.023(5) 0.023(4) 0.038(5) -0.001(4) 0.001(4) 0.001(4)
C21 0.047(7) 0.027(5) 0.056(7) 0.008(5) 0.008(6) 0.007(5)
I1A 0.0274(3) 0.0249(3) 0.0390(3) -0.0040(3) 0.0069(3) -0.0021(2)
Ru1A 0.0243(4) 0.0224(3) 0.0289(3) 0.0001(3) 0.0027(3) 0.0011(3)
N1A 0.027(4) 0.036(5) 0.031(4) -0.001(4) 0.009(3) 0.001(4)
N2A 0.030(5) 0.026(4) 0.032(4) -0.001(3) 0.006(4) 0.003(3)
C1A 0.050(7) 0.038(6) 0.034(5) 0.014(5) -0.004(5) -0.002(5)
C2A 0.040(6) 0.054(7) 0.027(5) 0.008(5) 0.003(4) 0.001(5)
C3A 0.044(7) 0.053(7) 0.019(4) -0.016(4) 0.001(4) 0.008(5)
C4A 0.030(5) 0.035(6) 0.033(5) -0.006(4) -0.011(4) -0.004(4)
C5A 0.015(4) 0.044(6) 0.039(5) 0.002(5) -0.007(4) -0.008(4)
C6A 0.033(6) 0.034(5) 0.041(5) 0.002(5) -0.014(5) 0.011(5)
C7A 0.066(9) 0.053(8) 0.068(8) 0.031(7) -0.011(7) -0.017(7)
C8A 0.037(6) 0.031(6) 0.061(7) -0.005(5) -0.013(5) 0.007(5)
C9A 0.040(7) 0.034(6) 0.067(8) 0.009(6) -0.013(6) -0.005(5)
C10A 0.063(9) 0.036(6) 0.076(9) -0.009(7) -0.029(7) -0.003(6)
C11A 0.023(5) 0.022(5) 0.031(5) -0.003(4) -0.002(4) -0.002(4)
C12A 0.042(7) 0.039(6) 0.047(6) 0.001(5) -0.001(5) 0.018(5)
C13A 0.037(6) 0.035(5) 0.036(5) -0.002(5) 0.009(4) -0.001(5)
C14A 0.035(6) 0.038(6) 0.025(5) 0.003(4) 0.007(4) -0.004(5)
C15A 0.021(5) 0.022(5) 0.042(5) 0.003(4) 0.001(4) -0.003(4)
C16A 0.026(5) 0.029(5) 0.043(5) 0.007(4) -0.002(4) -0.006(4)
C17A 0.031(6) 0.026(5) 0.057(7) 0.012(5) -0.001(5) 0.004(4)
C18A 0.036(6) 0.023(5) 0.055(7) 0.001(5) 0.003(5) -0.005(4)
C19A 0.024(5) 0.016(4) 0.036(5) -0.001(4) 0.001(4) -0.002(3)
C20A 0.022(5) 0.019(4) 0.035(5) 0.001(4) 0.001(4) 0.000(4)
C21A 0.040(6) 0.022(5) 0.055(6) -0.003(5) 0.005(5) 0.009(4)
I1B 0.0261(3) 0.0266(3) 0.0414(3) 0.0034(3) 0.0004(3) 0.0048(2)
Ru1B 0.0207(3) 0.0222(3) 0.0239(3) 0.0007(3) 0.0004(3) 0.0007(3)
N1B 0.027(4) 0.036(5) 0.025(4) 0.005(4) 0.004(3) 0.005(4)
N2B 0.028(4) 0.032(4) 0.029(4) 0.003(3) -0.007(3) 0.006(3)
C1B 0.042(6) 0.028(5) 0.026(5) -0.011(4) -0.010(4) -0.003(4)
C2B 0.018(5) 0.029(5) 0.034(5) 0.001(4) -0.001(4) 0.000(4)
C3B 0.008(4) 0.030(5) 0.030(4) 0.005(4) 0.002(3) 0.006(3)
C4B 0.026(5) 0.024(5) 0.023(4) -0.002(4) -0.006(4) 0.006(4)
C5B 0.034(5) 0.041(6) 0.018(4) 0.011(4) 0.000(4) -0.006(4)
C6B 0.036(6) 0.044(6) 0.017(4) -0.004(4) 0.004(4) 0.004(5)
C7B 0.039(6) 0.032(6) 0.044(6) -0.010(5) 0.004(5) 0.002(5)
C8B 0.025(5) 0.025(5) 0.029(4) 0.002(4) -0.003(4) 0.005(4)
C9B 0.052(7) 0.025(5) 0.036(5) -0.001(4) -0.018(5) 0.012(5)
C10B 0.034(5) 0.027(5) 0.029(5) -0.002(4) -0.006(4) 0.010(4)
C11B 0.025(5) 0.028(5) 0.025(4) 0.006(4) 0.000(4) 0.009(4)
C12B 0.041(6) 0.038(6) 0.037(5) 0.010(5) 0.011(5) 0.000(5)
C13B 0.053(7) 0.044(6) 0.026(5) -0.007(5) 0.004(5) 0.015(6)
C14B 0.036(6) 0.038(6) 0.035(5) -0.004(4) -0.008(4) 0.012(5)
C15B 0.033(5) 0.021(4) 0.035(5) 0.001(4) -0.012(4) 0.002(4)
C16B 0.025(5) 0.039(6) 0.051(6) -0.012(5) -0.015(5) 0.009(5)
C17B 0.028(6) 0.023(5) 0.074(8) 0.001(5) -0.012(5) 0.003(4)
C18B 0.024(5) 0.025(5) 0.068(8) 0.002(5) -0.001(5) -0.005(4)
C19B 0.030(5) 0.024(5) 0.045(6) 0.008(4) 0.002(5) -0.006(4)
C20B 0.019(4) 0.017(4) 0.046(5) 0.000(4) 0.002(4) -0.001(3)
C21B 0.042(7) 0.034(6) 0.076(8) 0.002(6) 0.006(6) -0.017(5)
I1C 0.0289(3) 0.0284(3) 0.0404(3) 0.0000(3) -0.0006(3) 0.0060(2)
Ru1C 0.0210(3) 0.0241(3) 0.0239(3) 0.0002(3) 0.0021(3) 0.0004(3)
N1C 0.033(5) 0.025(4) 0.025(4) 0.002(3) 0.004(3) 0.007(4)
N2C 0.029(4) 0.026(4) 0.025(4) 0.001(3) -0.004(3) 0.003(3)
C1C 0.024(5) 0.033(5) 0.024(4) -0.007(4) -0.003(4) 0.004(4)
C2C 0.019(5) 0.032(5) 0.030(5) -0.004(4) -0.008(4) -0.012(4)
C3C 0.005(4) 0.038(5) 0.028(4) 0.000(4) -0.001(3) 0.002(3)
C4C 0.018(4) 0.027(5) 0.023(4) 0.005(4) -0.001(3) 0.001(4)
C5C 0.037(6) 0.037(6) 0.017(4) 0.010(4) -0.008(4) 0.001(4)
C6C 0.034(5) 0.041(6) 0.016(4) 0.000(4) -0.001(4) -0.005(5)
C7C 0.048(7) 0.039(6) 0.042(6) -0.008(5) 0.007(5) 0.005(5)
C8C 0.037(6) 0.036(5) 0.030(5) 0.007(4) -0.007(4) -0.007(5)
C9C 0.068(9) 0.038(7) 0.057(7) 0.001(6) -0.015(7) 0.009(6)
C10C 0.037(6) 0.028(5) 0.039(5) 0.001(4) 0.000(5) 0.003(4)
C11C 0.029(5) 0.021(4) 0.023(4) 0.000(4) 0.006(4) 0.005(4)
C12C 0.041(6) 0.035(6) 0.038(5) 0.007(5) 0.000(5) 0.001(5)
C13C 0.049(7) 0.031(5) 0.022(4) 0.002(4) 0.003(4) 0.017(5)
C14C 0.043(6) 0.027(5) 0.026(5) -0.008(4) -0.009(4) 0.006(4)
C15C 0.030(5) 0.023(5) 0.033(5) 0.005(4) -0.006(4) -0.003(4)
C16C 0.029(5) 0.033(5) 0.040(5) 0.001(5) -0.006(4) 0.004(4)
C17C 0.029(5) 0.023(5) 0.057(7) -0.005(5) -0.005(5) -0.005(4)
C18C 0.035(6) 0.019(4) 0.049(6) 0.003(4) -0.002(5) 0.002(4)
C19C 0.023(5) 0.032(5) 0.039(5) 0.000(4) 0.007(4) -0.001(4)
C20C 0.033(5) 0.029(5) 0.030(5) 0.001(4) -0.005(4) 0.004(4)
C21C 0.050(7) 0.023(5) 0.068(7) 0.005(5) 0.007(6) -0.004(5)

loop_
_atom_type_symbol
_atom_type_description
_atom_type_scat_dispersion_real
_atom_type_scat_dispersion_imag
_atom_type_scat_source
C C 0.0181 0.0091 'International Tables Vol C Tables 4.2.6.8 and 6.1.1.4'
H H 0.0000 0.0000 'International Tables Vol C Tables 4.2.6.8 and 6.1.1.4'
I I -0.3257 6.8362 'International Tables Vol C Tables 4.2.6.8 and 6.1.1.4'
N N 0.0311 0.0180 'International Tables Vol C Tables 4.2.6.8 and 6.1.1.4'
Ru Ru 0.0552 3.2960 'International Tables Vol C Tables 4.2.6.8 and 6.1.1.4'

loop_
_geom_angle_atom_site_label_1
_geom_angle_atom_site_label_2
_geom_angle_atom_site_label_3
_geom_angle
C1 Ru1 I1 91.8(3)
C2 Ru1 I1 114.3(3)
C2 Ru1 C1 34.9(4)
C3 Ru1 I1 151.0(2)
C3 Ru1 C1 66.5(4)
C3 Ru1 C2 37.7(3)
C3 Ru1 C5 66.4(4)
C3 Ru1 C6 78.3(4)
C4 Ru1 I1 161.2(3)
C4 Ru1 C1 79.7(4)
C4 Ru1 C2 67.1(3)
C4 Ru1 C3 37.3(4)
C4 Ru1 C5 37.9(4)
C4 Ru1 C6 67.4(4)
C5 Ru1 I1 123.4(3)
C5 Ru1 C1 65.6(4)
C5 Ru1 C2 76.5(4)
C5 Ru1 C6 36.2(4)
C6 Ru1 I1 95.8(3)
C6 Ru1 C1 36.5(4)
C6 Ru1 C2 64.0(4)
C11 Ru1 I1 84.0(3)
C11 Ru1 C1 129.8(4)
C11 Ru1 C2 103.5(4)
C11 Ru1 C3 95.2(4)
C11 Ru1 C4 114.4(4)
C11 Ru1 C5 150.7(4)
C11 Ru1 C6 166.3(4)
C11 Ru1 C20 76.3(4)
C20 Ru1 I1 85.3(3)
C20 Ru1 C1 153.4(4)
C20 Ru1 C2 160.4(4)
C20 Ru1 C3 122.8(4)
C20 Ru1 C4 94.8(4)
C20 Ru1 C5 94.1(4)
C20 Ru1 C6 117.4(4)
C11 N1 C12 125.8(8)
C11 N1 C13 110.1(9)
C13 N1 C12 124.1(8)
C11 N2 C14 111.5(9)
C11 N2 C15 114.7(7)
C14 N2 C15 133.7(9)
C2 C1 Ru1 71.9(5)
C2 C1 C6 118.4(9)
C2 C1 C7 121.3(10)
C6 C1 Ru1 70.4(5)
C6 C1 C7 120.3(10)
C7 C1 Ru1 128.0(7)
C1 C2 Ru1 73.2(6)
C1 C2 C3 121.1(9)
C3 C2 Ru1 67.3(5)
C2 C3 Ru1 75.0(5)
C4 C3 Ru1 71.0(5)
C4 C3 C2 120.6(9)
C3 C4 Ru1 71.7(5)
C3 C4 C5 117.8(8)
C3 C4 C9 122.3(9)
C5 C4 Ru1 73.2(5)
C5 C4 C9 119.8(9)
C9 C4 Ru1 128.9(7)
C4 C5 Ru1 68.9(5)
C6 C5 Ru1 73.3(5)
C6 C5 C4 121.3(9)
C1 C6 Ru1 73.1(5)
C5 C6 Ru1 70.5(5)
C5 C6 C1 120.5(9)
C8 C9 C4 113.1(9)
C8 C9 C10 112.2(10)
C10 C9 C4 108.6(8)
N1 C11 Ru1 136.0(8)
N2 C11 Ru1 119.2(7)
N2 C11 N1 104.6(8)
C14 C13 N1 107.9(8)
C13 C14 N2 105.8(9)
C16 C15 N2 122.2(9)
C20 C15 N2 112.4(9)
C20 C15 C16 125.4(10)
C15 C16 C17 117.8(9)
C16 C17 C18 120.2(10)
C17 C18 C21 120.4(9)
C19 C18 C17 118.3(9)
C19 C18 C21 121.4(9)
C20 C19 C18 123.0(9)
C15 C20 Ru1 117.3(7)
C15 C20 C19 115.3(9)
C19 C20 Ru1 127.4(7)
C1A Ru1A I1A 91.8(3)
C2A Ru1A I1A 98.2(3)
C2A Ru1A C1A 36.3(4)
C2A Ru1A C6A 64.1(4)
C3A Ru1A I1A 126.1(3)
C3A Ru1A C1A 65.1(4)
C3A Ru1A C2A 35.6(4)
C3A Ru1A C6A 76.5(4)
C4A Ru1A I1A 164.5(3)
C4A Ru1A C1A 80.1(4)
C4A Ru1A C2A 67.6(4)
C4A Ru1A C3A 38.4(4)
C4A Ru1A C5A 38.5(4)
C4A Ru1A C6A 67.5(4)
C5A Ru1A I1A 147.9(3)
C5A Ru1A C1A 66.4(4)
C5A Ru1A C2A 78.5(4)
C5A Ru1A C3A 67.4(4)
C5A Ru1A C6A 37.1(4)
C6A Ru1A I1A 112.7(3)
C6A Ru1A C1A 35.2(4)
C11A Ru1A I1A 83.9(3)
C11A Ru1A C1A 132.5(4)
C11A Ru1A C2A 168.4(4)
C11A Ru1A C3A 147.8(4)
C11A Ru1A C4A 111.3(4)
C11A Ru1A C5A 93.7(4)
C11A Ru1A C6A 104.6(4)
C11A Ru1A C20A 77.2(4)
C20A Ru1A I1A 85.9(3)
C20A Ru1A C1A 149.8(4)
C20A Ru1A C2A 114.3(4)
C20A Ru1A C3A 92.2(4)
C20A Ru1A C4A 94.4(4)
C20A Ru1A C5A 124.9(4)
C20A Ru1A C6A 161.5(4)
C11A N1A C12A 125.7(9)
C11A N1A C13A 110.3(9)
C13A N1A C12A 124.0(9)
C11A N2A C14A 110.2(8)
C11A N2A C15A 116.6(8)
C14A N2A C15A 133.1(9)
C2A C1A Ru1A 70.3(6)
C2A C1A C7A 120.8(12)
C6A C1A Ru1A 71.0(6)
C6A C1A C2A 117.7(10)
C6A C1A C7A 121.5(12)
C7A C1A Ru1A 130.3(9)
C1A C2A Ru1A 73.4(6)
C3A C2A Ru1A 70.4(6)
C3A C2A C1A 121.1(11)
C2A C3A Ru1A 73.9(6)
C2A C3A C4A 122.2(10)
C4A C3A Ru1A 68.8(5)
C3A C4A Ru1A 72.8(6)
C3A C4A C8A 119.5(10)
C5A C4A Ru1A 71.8(5)
C5A C4A C3A 116.5(10)
C5A C4A C8A 123.8(10)
C8A C4A Ru1A 129.2(7)
C4A C5A Ru1A 69.7(5)
C6A C5A Ru1A 74.4(6)
C6A C5A C4A 119.3(10)
C1A C6A Ru1A 73.7(6)
C1A C6A C5A 122.8(10)
C5A C6A Ru1A 68.5(6)
C9A C8A C4A 112.8(10)
C9A C8A C10A 112.1(11)
C10A C8A C4A 109.0(10)
N1A C11A Ru1A 137.0(8)
N1A C11A N2A 105.6(8)
N2A C11A Ru1A 117.3(7)
C14A C13A N1A 107.5(9)
C13A C14A N2A 106.4(9)
C16A C15A N2A 123.9(9)
C16A C15A C20A 123.5(9)
C20A C15A N2A 112.6(9)
C17A C16A C15A 117.8(10)
C16A C17A C18A 121.9(10)
C17A C18A C19A 118.6(10)
C17A C18A C21A 120.7(10)
C19A C18A C21A 120.7(10)
C18A C19A C20A 122.3(9)
C15A C20A Ru1A 116.2(7)
C19A C20A Ru1A 128.0(7)
C19A C20A C15A 115.8(9)
C1B Ru1B I1B 90.8(3)
C2B Ru1B I1B 111.7(3)
C2B Ru1B C1B 34.6(4)
C2B Ru1B C6B 64.6(4)
C3B Ru1B I1B 147.9(3)
C3B Ru1B C1B 66.1(4)
C3B Ru1B C2B 37.6(4)
C3B Ru1B C4B 37.7(3)
C3B Ru1B C5B 67.1(4)
C3B Ru1B C6B 79.0(4)
C4B Ru1B I1B 162.9(2)
C4B Ru1B C1B 79.5(4)
C4B Ru1B C2B 67.3(4)
C4B Ru1B C5B 37.9(4)
C4B Ru1B C6B 67.6(4)
C5B Ru1B I1B 125.1(3)
C5B Ru1B C1B 66.1(4)
C5B Ru1B C2B 77.0(4)
C5B Ru1B C6B 36.4(4)
C6B Ru1B I1B 96.2(3)
C6B Ru1B C1B 37.2(4)
C11B Ru1B I1B 85.2(3)
C11B Ru1B C1B 131.1(4)
C11B Ru1B C2B 103.8(4)
C11B Ru1B C3B 93.5(4)
C11B Ru1B C4B 111.8(3)
C11B Ru1B C5B 147.7(4)
C11B Ru1B C6B 168.1(4)
C11B Ru1B C20B 76.9(4)
C20B Ru1B I1B 87.2(3)
C20B Ru1B C1B 151.6(4)
C20B Ru1B C2B 161.1(4)
C20B Ru1B C3B 123.8(4)
C20B Ru1B C4B 94.7(4)
C20B Ru1B C5B 92.2(4)
C20B Ru1B C6B 115.0(4)
C11B N1B C12B 126.4(8)
C11B N1B C13B 109.6(9)
C13B N1B C12B 124.0(9)
C11B N2B C14B 111.0(9)
C11B N2B C15B 117.0(8)
C14B N2B C15B 132.0(9)
C2B C1B Ru1B 71.5(6)
C2B C1B C6B 119.1(9)
C2B C1B C7B 123.2(10)
C6B C1B Ru1B 70.3(5)
C6B C1B C7B 117.7(9)
C7B C1B Ru1B 132.3(8)
C1B C2B Ru1B 73.9(6)
C1B C2B C3B 122.1(9)
C3B C2B Ru1B 67.8(5)
C2B C3B Ru1B 74.6(5)
C4B C3B Ru1B 71.6(5)
C4B C3B C2B 120.3(8)
C3B C4B Ru1B 70.6(5)
C3B C4B C5B 117.1(8)
C3B C4B C8B 121.8(8)
C5B C4B Ru1B 71.8(5)
C5B C4B C8B 121.1(9)
C8B C4B Ru1B 127.9(6)
C4B C5B Ru1B 70.3(5)
C6B C5B Ru1B 74.1(6)
C6B C5B C4B 122.5(9)
C1B C6B Ru1B 72.5(5)
C5B C6B Ru1B 69.5(5)
C5B C6B C1B 118.7(9)
C4B C8B C9B 110.1(8)
C4B C8B C10B 113.5(8)
C9B C8B C10B 110.3(8)
N1B C11B Ru1B 137.4(8)
N1B C11B N2B 105.3(8)
N2B C11B Ru1B 117.0(7)
C14B C13B N1B 108.5(9)
C13B C14B N2B 105.6(9)
N2B C15B C16B 124.6(9)
C20B C15B N2B 112.2(8)
C20B C15B C16B 123.2(10)
C17B C16B C15B 117.9(10)
C16B C17B C18B 122.2(11)
C17B C18B C19B 118.2(10)
C17B C18B C21B 122.0(10)
C19B C18B C21B 119.7(11)
C20B C19B C18B 122.3(10)
C15B C20B Ru1B 116.7(7)
C15B C20B C19B 116.1(9)
C19B C20B Ru1B 127.1(8)
C1C Ru1C I1C 91.2(2)
C2C Ru1C I1C 112.1(3)
C2C Ru1C C1C 35.4(3)
C3C Ru1C I1C 148.1(3)
C3C Ru1C C1C 66.5(3)
C3C Ru1C C2C 37.5(4)
C3C Ru1C C4C 38.3(3)
C3C Ru1C C5C 67.4(4)
C3C Ru1C C6C 78.4(4)
C4C Ru1C I1C 163.5(2)
C4C Ru1C C1C 80.0(3)
C4C Ru1C C2C 67.9(4)
C4C Ru1C C5C 38.0(3)
C4C Ru1C C6C 67.4(4)
C5C Ru1C I1C 125.5(3)
C5C Ru1C C1C 65.8(4)
C5C Ru1C C2C 77.5(4)
C5C Ru1C C6C 36.3(4)
C6C Ru1C I1C 97.3(3)
C6C Ru1C C1C 36.2(4)
C6C Ru1C C2C 64.3(4)
C11C Ru1C I1C 83.8(3)
C11C Ru1C C1C 132.8(4)
C11C Ru1C C2C 104.8(4)
C11C Ru1C C3C 94.7(4)
C11C Ru1C C4C 112.4(3)
C11C Ru1C C5C 148.1(4)
C11C Ru1C C6C 168.7(4)
C11C Ru1C C20C 76.7(4)
C20C Ru1C I1C 86.9(3)
C20C Ru1C C1C 150.1(4)
C20C Ru1C C2C 160.9(4)
C20C Ru1C C3C 123.8(4)
C20C Ru1C C4C 93.7(4)
C20C Ru1C C5C 91.2(4)
C20C Ru1C C6C 114.5(4)
C11C N1C C12C 126.0(8)
C11C N1C C13C 109.2(9)
C13C N1C C12C 124.8(9)
C11C N2C C14C 111.4(8)
C11C N2C C15C 115.4(8)
C14C N2C C15C 133.2(9)
C2C C1C Ru1C 71.2(5)
C2C C1C C6C 117.9(9)
C2C C1C C7C 121.5(10)
C6C C1C Ru1C 69.4(5)
C6C C1C C7C 120.6(9)
C7C C1C Ru1C 130.7(7)
C1C C2C Ru1C 73.4(5)
C1C C2C C3C 120.3(9)
C3C C2C Ru1C 66.6(5)
C2C C3C Ru1C 75.9(5)
C4C C3C Ru1C 71.4(5)
C4C C3C C2C 121.7(8)
C3C C4C Ru1C 70.2(5)
C3C C4C C5C 116.5(8)
C3C C4C C8C 123.0(8)
C5C C4C Ru1C 72.4(5)
C5C C4C C8C 120.5(8)
C8C C4C Ru1C 128.5(6)
C4C C5C Ru1C 69.6(5)
C6C C5C Ru1C 73.1(5)
C6C C5C C4C 121.0(9)
C1C C6C Ru1C 74.5(5)
C5C C6C Ru1C 70.6(5)
C5C C6C C1C 122.4(10)
C4C C8C C9C 110.0(9)
C10C C8C C4C 112.9(8)
C10C C8C C9C 111.7(10)
N1C C11C Ru1C 136.9(7)
N1C C11C N2C 104.6(8)
N2C C11C Ru1C 118.4(7)
C14C C13C N1C 108.1(9)
C13C C14C N2C 106.6(9)
C16C C15C N2C 122.6(9)
C16C C15C C20C 124.4(10)
C20C C15C N2C 113.0(9)
C15C C16C C17C 118.2(9)
C18C C17C C16C 119.9(10)
C17C C18C C19C 119.3(10)
C17C C18C C21C 120.2(10)
C19C C18C C21C 120.5(10)
C20C C19C C18C 123.1(10)
C15C C20C Ru1C 116.4(7)
C19C C20C Ru1C 128.5(7)
C19C C20C C15C 115.0(9)

loop_
_geom_bond_atom_site_label_1
_geom_bond_atom_site_label_2
_geom_bond_distance
I1 Ru1 2.7189(9)
Ru1 C1 2.305(10)
Ru1 C2 2.289(9)
Ru1 C3 2.185(8)
Ru1 C4 2.177(8)
Ru1 C5 2.235(9)
Ru1 C6 2.270(8)
Ru1 C11 2.014(9)
Ru1 C20 2.074(10)
N1 C11 1.357(12)
N1 C12 1.448(13)
N1 C13 1.382(13)
N2 C11 1.357(13)
N2 C14 1.380(12)
N2 C15 1.429(13)
C1 C2 1.379(14)
C1 C6 1.433(15)
C1 C7 1.504(15)
C2 C3 1.449(13)
C3 C4 1.396(13)
C4 C5 1.433(14)
C4 C9 1.537(13)
C5 C6 1.400(14)
C8 C9 1.510(16)
C9 C10 1.524(15)
C13 C14 1.346(16)
C15 C16 1.385(14)
C15 C20 1.385(13)
C16 C17 1.388(15)
C17 C18 1.411(15)
C18 C19 1.415(13)
C18 C21 1.485(14)
C19 C20 1.382(13)
I1A Ru1A 2.7109(10)
Ru1A C1A 2.304(10)
Ru1A C2A 2.263(10)
Ru1A C3A 2.219(9)
Ru1A C4A 2.165(10)
Ru1A C5A 2.193(9)
Ru1A C6A 2.270(10)
Ru1A C11A 2.030(10)
Ru1A C20A 2.077(9)
N1A C11A 1.327(12)
N1A C12A 1.456(13)
N1A C13A 1.402(13)
N2A C11A 1.369(13)
N2A C14A 1.390(12)
N2A C15A 1.407(12)
C1A C2A 1.424(17)
C1A C6A 1.385(16)
C1A C7A 1.503(17)
C2A C3A 1.372(17)
C3A C4A 1.443(15)
C4A C5A 1.436(15)
C4A C8A 1.524(15)
C5A C6A 1.422(15)
C8A C9A 1.509(18)
C8A C10A 1.521(16)
C13A C14A 1.334(15)
C15A C16A 1.384(14)
C15A C20A 1.410(14)
C16A C17A 1.378(16)
C17A C18A 1.386(16)
C18A C19A 1.394(14)
C18A C21A 1.519(15)
C19A C20A 1.396(13)
I1B Ru1B 2.7074(9)
Ru1B C1B 2.300(9)
Ru1B C2B 2.270(10)
Ru1B C3B 2.179(8)
Ru1B C4B 2.192(9)
Ru1B C5B 2.212(9)
Ru1B C6B 2.271(9)
Ru1B C11B 2.023(9)
Ru1B C20B 2.080(9)
N1B C11B 1.344(12)
N1B C12B 1.448(14)
N1B C13B 1.407(13)
N2B C11B 1.370(13)
N2B C14B 1.399(13)
N2B C15B 1.402(13)
C1B C2B 1.358(14)
C1B C6B 1.458(15)
C1B C7B 1.495(14)
C2B C3B 1.436(14)
C3B C4B 1.413(13)
C4B C5B 1.432(13)
C4B C8B 1.512(13)
C5B C6B 1.402(15)
C8B C9B 1.534(13)
C8B C10B 1.535(13)
C13B C14B 1.335(17)
C15B C16B 1.402(14)
C15B C20B 1.396(14)
C16B C17B 1.370(17)
C17B C18B 1.387(18)
C18B C19B 1.404(14)
C18B C21B 1.510(16)
C19B C20B 1.399(13)
I1C Ru1C 2.7064(10)
Ru1C C1C 2.320(9)
Ru1C C2C 2.291(9)
Ru1C C3C 2.168(8)
Ru1C C4C 2.184(9)
Ru1C C5C 2.221(9)
Ru1C C6C 2.253(8)
Ru1C C11C 2.015(9)
Ru1C C20C 2.073(10)
N1C C11C 1.360(12)
N1C C12C 1.461(14)
N1C C13C 1.400(12)
N2C C11C 1.365(12)
N2C C14C 1.373(12)
N2C C15C 1.407(12)
C1C C2C 1.404(13)
C1C C6C 1.421(14)
C1C C7C 1.505(15)
C2C C3C 1.436(14)
C3C C4C 1.429(12)
C4C C5C 1.436(13)
C4C C8C 1.518(14)
C5C C6C 1.394(15)
C8C C9C 1.522(15)
C8C C10C 1.492(14)
C13C C14C 1.328(16)
C15C C16C 1.388(14)
C15C C20C 1.395(13)
C16C C17C 1.405(15)
C17C C18C 1.382(16)
C18C C19C 1.404(14)
C18C C21C 1.519(15)
C19C C20C 1.390(14)
